data_7221290
loop_
_publ_author_name
'Gregory, D.H.'
'Mawdsley, P.R.'
'Barker, S.J.'
'Daniell, W.'
'Weston, D.P.'

_publ_section_title
;
 Synthesis, stoichiometry and structure of the quaternary scandium cuprate
 Ba3 Cu3 Sc4 O12 and of 334-phase solid solution members Ba3Cu3 Sc4-x Inx
 O12 (0 <= x <= 4)
;
_journal_name_full 'Journal of Materials Chemistry'
_journal_page_first 806
_journal_page_last 814
_journal_volume 11
_journal_year 2001
_chemical_formula_sum 'Ba3 Cu3 In1.684 O12 Sc2.316'
_chemical_name_systematic 'Ba3 Cu3 (Sc2.316 In1.684) O12'
_space_group_IT_number 140
_symmetry_space_group_name_Hall '-I 4 2c'
_symmetry_space_group_name_H-M 'I 4/m c m'
_cell_angle_alpha 90
_cell_angle_beta 90
_cell_angle_gamma 90
_cell_formula_units_Z 4
_cell_length_a 11.9969
_cell_length_b 11.9969
_cell_length_c 8.4473
_cell_volume 1215.783
_citation_journal_id_ASTM JMACEP
_cod_data_source_file Gregory_JMACEP_2001_1424.cif
_cod_data_source_block Ba3Cu3In1.684O12Sc2.316
_cod_database_code 7221290

loop_
_symmetry_equiv_pos_as_xyz
x,y,z
-y,x,z
-x,-y,z
y,-x,z
x,-y,-z+1/2
y,x,-z+1/2
-x,y,-z+1/2
-y,-x,-z+1/2
-x,-y,-z
y,-x,-z
x,y,-z
-y,x,-z
-x,y,z-1/2
-y,-x,z-1/2
x,-y,z-1/2
y,x,z-1/2
x+1/2,y+1/2,z+1/2
-y+1/2,x+1/2,z+1/2
-x+1/2,-y+1/2,z+1/2
y+1/2,-x+1/2,z+1/2
x+1/2,-y+1/2,-z+1
y+1/2,x+1/2,-z+1
-x+1/2,y+1/2,-z+1
-y+1/2,-x+1/2,-z+1
-x+1/2,-y+1/2,-z+1/2
y+1/2,-x+1/2,-z+1/2
x+1/2,y+1/2,-z+1/2
-y+1/2,x+1/2,-z+1/2
-x+1/2,y+1/2,z
-y+1/2,-x+1/2,z
x+1/2,-y+1/2,z
y+1/2,x+1/2,z

loop_
_atom_site_label
_atom_site_type_symbol
_atom_site_fract_x
_atom_site_fract_y
_atom_site_fract_z
_atom_site_occupancy
_atom_site_U_iso_or_equiv
Cu2 Cu+2 0.1059 0.6059 0 1 0.0
O2 O-2 0.1266 0.1266 0.25 1 0.0
Sc1 Sc+3 0.2417 0 0.25 0.579 0.0
O1 O-2 0.1172 0.6172 0.226 1 0.0
Ba2 Ba+2 0.27821 0.77821 0 1 0.0
O3 O-2 0.236 0.502 0 1 0.0
In1 In+3 0.2417 0 0.25 0.421 0.0
Cu1 Cu+2 0.5 0 0.25 1 0.0
Ba1 Ba+2 0 0 0 1 0.0
